data_7204696
loop_
_publ_author_name
'Monteiro, Olinda C.'
'Trindade, Tito'
'Paz, Filipe A. Almeida'
'Klinowski, Jacek'
'Waters, John'
'O'Brien, Paul'

_publ_section_title
;
 Aerosol-assisted metallo-organic chemical vapour deposition of Bi2Se3
 films using single-molecule precursors. The crystal structure of
 bismuth(iii) dibutyldiselenocarbamate
;
_journal_issue 12
_journal_name_full 'Journal of Materials Chemistry'
_journal_page_first 3006
_journal_paper_doi 10.1039/b306662m
_journal_volume 13
_journal_year 2003
_chemical_formula_moiety 'C27 H54 Bi N3 Se6'
_chemical_formula_sum 'C27 H54 Bi N3 Se6'
_chemical_formula_weight 1103.47
_chemical_name_systematic
; 
 ? 
;
_space_group_IT_number 2
_symmetry_cell_setting triclinic
_symmetry_space_group_name_Hall '-P 1'
_symmetry_space_group_name_H-M 'P -1'
_atom_sites_solution_hydrogens geom
_atom_sites_solution_primary direct
_atom_sites_solution_secondary difmap
_audit_creation_date '1st of September, 2003'
_audit_creation_method 'SHELXL-97, manual editing plus enCIFer'
_cell_angle_alpha 81.8236(5)
_cell_angle_beta 86.7661(4)
_cell_angle_gamma 86.6659(8)
_cell_formula_units_Z 4
_cell_length_a 11.39620(10)
_cell_length_b 11.97520(10)
_cell_length_c 28.0596(4)
_cell_measurement_reflns_used 35639
_cell_measurement_temperature 180(2)
_cell_measurement_theta_max 27.48
_cell_measurement_theta_min 1.00
_cell_volume 3779.51(7)
_computing_cell_refinement 'HKL Scalepack (Otwinowski & Minor 1997)'
_computing_data_collection 'Collect (Nonius 1998)'
_computing_data_reduction
;
 HKL Denzo and Scalepack (Otwinowski & Minor 1997)
;
_computing_molecular_graphics 'SHELXTL (Bruker 2001)'
_computing_publication_material 'SHELXTL (Bruker 2001)'
_computing_structure_refinement 'SHELXTL (Bruker 2001)'
_computing_structure_solution 'SIR-92 (Altomare at al. 1994)'
_diffrn_ambient_temperature 180(2)
_diffrn_measured_fraction_theta_full 0.970
_diffrn_measured_fraction_theta_max 0.970
_diffrn_measurement_device_type 'Nonius Kappa CCD'
_diffrn_measurement_method 'Thin slice \w and \f scans'
_diffrn_radiation_source 'fine-focus sealed tube'
_diffrn_radiation_type MoK\a
_diffrn_radiation_wavelength 0.71073
_diffrn_reflns_av_R_equivalents 0.0633
_diffrn_reflns_av_sigmaI/netI 0.0688
_diffrn_reflns_limit_h_max 14
_diffrn_reflns_limit_h_min -14
_diffrn_reflns_limit_k_max 15
_diffrn_reflns_limit_k_min -15
_diffrn_reflns_limit_l_max 36
_diffrn_reflns_limit_l_min -33
_diffrn_reflns_number 34123
_diffrn_reflns_theta_full 27.49
_diffrn_reflns_theta_max 27.49
_diffrn_reflns_theta_min 3.52
_diffrn_standards_number 0
_exptl_absorpt_coefficient_mu 10.463
_exptl_absorpt_correction_T_max 0.283
_exptl_absorpt_correction_T_min 0.143
_exptl_absorpt_correction_type multi-scan
_exptl_absorpt_process_details
;
 Multi-scan from symmetry-related measurements 
 Sortav (Blessing 1995)
;
_exptl_crystal_colour Orange
_exptl_crystal_density_diffrn 1.939
_exptl_crystal_density_method 'not measured'
_exptl_crystal_description Block
_exptl_crystal_F_000 2096
_exptl_crystal_size_max 0.23
_exptl_crystal_size_mid 0.12
_exptl_crystal_size_min 0.10
_refine_diff_density_max 2.287
_refine_diff_density_min -2.767
_refine_diff_density_rms 0.218
_refine_ls_extinction_method none
_refine_ls_goodness_of_fit_ref 1.035
_refine_ls_hydrogen_treatment mixed
_refine_ls_matrix_type full
_refine_ls_number_parameters 633
_refine_ls_number_reflns 16822
_refine_ls_number_restraints 86
_refine_ls_restrained_S_all 1.037
_refine_ls_R_factor_all 0.0867
_refine_ls_R_factor_gt 0.0585
_refine_ls_shift/su_max 0.002
_refine_ls_shift/su_mean 0.000
_refine_ls_structure_factor_coef Fsqd
_refine_ls_weighting_details 'calc w=1/[\s^2^(Fo^2^)+(0.0534P)^2^+36.7877P] where P=(Fo^2^+2Fc^2^)/3'
_refine_ls_weighting_scheme calc
_refine_ls_wR_factor_gt 0.1305
_refine_ls_wR_factor_ref 0.1477
_reflns_number_gt 12557
_reflns_number_total 16822
_reflns_threshold_expression I>2\s(I)
_cod_data_source_file b306662m.txt
_cod_data_source_block I
_cod_depositor_comments
;
The following automatic conversions were performed:
'_symmetry_cell_setting' value 'Triclinic' changed to 'triclinic'
according to '/home/saulius/struct/CIF-dictionaries/cif_core.dic'
dictionary named 'cif_core.dic' version 2.4.1 from 2010-06-29.

Automatic conversion script
Id: cif_fix_enum 1527 2010-12-29 10:47:43Z saulius 
;
_cod_original_sg_symbol_H-M P-1
_cod_database_code 7204696

loop_
_symmetry_equiv_pos_as_xyz
'x, y, z'
'-x, -y, -z'

loop_
_atom_site_label
_atom_site_type_symbol
_atom_site_fract_x
_atom_site_fract_y
_atom_site_fract_z
_atom_site_U_iso_or_equiv
_atom_site_adp_type
_atom_site_occupancy
_atom_site_symmetry_multiplicity
_atom_site_calc_flag
_atom_site_refinement_flags
_atom_site_disorder_assembly
_atom_site_disorder_group
Bi1 Bi 0.43897(3) 0.55601(3) 0.580343(12) 0.03245(9) Uani 1 1 d . . .
Se1 Se 0.21224(8) 0.64831(9) 0.59967(4) 0.0452(3) Uani 1 1 d . . .
Se2 Se 0.24708(9) 0.41960(9) 0.55002(4) 0.0463(3) Uani 1 1 d . . .
Se3 Se 0.65093(8) 0.43220(9) 0.63210(3) 0.0410(2) Uani 1 1 d . . .
Se4 Se 0.46354(8) 0.60249(10) 0.67858(4) 0.0430(2) Uani 1 1 d . . .
Se5 Se 0.54358(9) 0.76602(9) 0.55724(4) 0.0442(2) Uani 1 1 d . . .
Se6 Se 0.41392(8) 0.65032(8) 0.47981(3) 0.0342(2) Uani 1 1 d . . .
C1 C 0.1487(8) 0.5259(8) 0.5767(3) 0.034(2) Uani 1 1 d . . .
C2 C 0.5999(8) 0.5080(8) 0.6845(3) 0.035(2) Uani 1 1 d . . .
C3 C 0.5103(8) 0.7623(8) 0.4920(3) 0.036(2) Uani 1 1 d . . .
N1 N 0.0320(6) 0.5164(6) 0.5806(3) 0.0408(19) Uani 1 1 d D . .
N2 N 0.5512(7) 0.8393(7) 0.4578(3) 0.0408(19) Uani 1 1 d D . .
N3 N 0.6575(6) 0.4918(6) 0.7251(3) 0.0367(18) Uani 1 1 d D . .
C4 C -0.0483(8) 0.5924(8) 0.6069(3) 0.043(2) Uani 1 1 d D . .
H4A H -0.0042 0.6211 0.6317 0.052 Uiso 1 1 calc R . .
H4B H -0.1132 0.5486 0.6237 0.052 Uiso 1 1 calc R . .
C5 C -0.0991(9) 0.6908(8) 0.5737(4) 0.047(3) Uani 1 1 d D . .
H5A H -0.0392 0.7153 0.5480 0.057 Uiso 1 1 calc R . .
H5B H -0.1673 0.6664 0.5583 0.057 Uiso 1 1 calc R . .
C6 C -0.1375(14) 0.7882(10) 0.5995(5) 0.081(5) Uani 1 1 d D . .
H6A H -0.0662 0.8243 0.6072 0.098 Uiso 1 1 calc R . .
H6B H -0.1818 0.8443 0.5770 0.098 Uiso 1 1 calc R . .
C7 C -0.2095(13) 0.7642(13) 0.6435(5) 0.081(4) Uani 1 1 d D . .
H7A H -0.2293 0.8344 0.6570 0.122 Uiso 1 1 calc R . .
H7B H -0.1660 0.7111 0.6668 0.122 Uiso 1 1 calc R . .
H7C H -0.2820 0.7307 0.6365 0.122 Uiso 1 1 calc R . .
C8 C -0.0260(8) 0.4225(8) 0.5631(4) 0.043(2) Uani 1 1 d D . .
H8A H 0.0184 0.4012 0.5341 0.052 Uiso 1 1 calc R . .
H8B H -0.1068 0.4483 0.5539 0.052 Uiso 1 1 calc R . .
C9 C -0.0313(9) 0.3205(7) 0.6018(4) 0.045(2) Uani 1 1 d D . .
H9A H 0.0490 0.2979 0.6126 0.055 Uiso 1 1 calc R . .
H9B H -0.0803 0.3403 0.6299 0.055 Uiso 1 1 calc R . .
C10 C -0.0826(10) 0.2231(9) 0.5828(4) 0.059(3) Uani 1 1 d D . .
H10A H -0.0320 0.2012 0.5554 0.070 Uiso 1 1 calc R . .
H10B H -0.1618 0.2464 0.5710 0.070 Uiso 1 1 calc R . .
C11 C -0.0913(13) 0.1222(10) 0.6229(5) 0.076(4) Uani 1 1 d D . .
H11A H -0.1245 0.0592 0.6103 0.114 Uiso 1 1 calc R . .
H11B H -0.1423 0.1439 0.6497 0.114 Uiso 1 1 calc R . .
H11C H -0.0127 0.0990 0.6343 0.114 Uiso 1 1 calc R . .
C12 C 0.7677(8) 0.4194(7) 0.7310(3) 0.040(2) Uani 1 1 d D . .
H12A H 0.8148 0.4461 0.7553 0.048 Uiso 1 1 calc R . .
H12B H 0.8147 0.4269 0.7000 0.048 Uiso 1 1 calc R . .
C13 C 0.7433(9) 0.2958(7) 0.7466(4) 0.045(2) Uani 1 1 d D . .
H13A H 0.6974 0.2684 0.7221 0.054 Uiso 1 1 calc R . .
H13B H 0.6958 0.2879 0.7774 0.054 Uiso 1 1 calc R . .
C14 C 0.8577(10) 0.2244(9) 0.7529(5) 0.062(3) Uani 1 1 d D . .
H14A H 0.9036 0.2515 0.7775 0.074 Uiso 1 1 calc R . .
H14B H 0.9053 0.2319 0.7221 0.074 Uiso 1 1 calc R . .
C15 C 0.8314(15) 0.1010(9) 0.7685(6) 0.089(5) Uani 1 1 d D . .
H15A H 0.9055 0.0557 0.7727 0.133 Uiso 1 1 calc R . .
H15B H 0.7871 0.0741 0.7438 0.133 Uiso 1 1 calc R . .
H15C H 0.7846 0.0937 0.7991 0.133 Uiso 1 1 calc R . .
C16 C 0.6189(9) 0.5510(8) 0.7669(3) 0.042(2) Uani 1 1 d D . .
H16A H 0.6442 0.5050 0.7971 0.050 Uiso 1 1 calc R . .
H16B H 0.5319 0.5604 0.7689 0.050 Uiso 1 1 calc R . .
C17 C 0.6711(10) 0.6656(8) 0.7618(3) 0.049(3) Uani 1 1 d D . .
H17A H 0.7580 0.6556 0.7594 0.058 Uiso 1 1 calc R . .
H17B H 0.6455 0.7111 0.7316 0.058 Uiso 1 1 calc R . .
C18 C 0.6354(11) 0.7283(9) 0.8032(4) 0.056(3) Uani 1 1 d D . .
H18A H 0.6565 0.6812 0.8337 0.067 Uiso 1 1 calc R . .
H18B H 0.5491 0.7433 0.8043 0.067 Uiso 1 1 calc R . .
C19 C 0.6955(14) 0.8388(10) 0.7985(5) 0.077(4) Uani 1 1 d D . .
H19A H 0.6706 0.8782 0.8260 0.115 Uiso 1 1 calc R . .
H19B H 0.6737 0.8860 0.7685 0.115 Uiso 1 1 calc R . .
H19C H 0.7810 0.8239 0.7979 0.115 Uiso 1 1 calc R . .
C20 C 0.6253(8) 0.9323(8) 0.4668(4) 0.048(3) Uani 1 1 d D . .
H20A H 0.6096 0.9474 0.5004 0.058 Uiso 1 1 calc R . .
H20B H 0.6027 1.0019 0.4451 0.058 Uiso 1 1 calc R . .
C21 C 0.7551(8) 0.9044(10) 0.4587(6) 0.069(4) Uani 1 1 d D . .
H21A H 0.7674 0.8638 0.4303 0.083 Uiso 1 1 calc R . .
H21B H 0.7838 0.8536 0.4871 0.083 Uiso 1 1 calc R . .
C22 C 0.8261(13) 1.0105(14) 0.4505(7) 0.104(6) Uani 1 1 d D . .
H22A H 0.9093 0.9889 0.4424 0.125 Uiso 1 1 calc R . .
H22B H 0.7957 1.0620 0.4226 0.125 Uiso 1 1 calc R . .
C23 C 0.8210(18) 1.0702(16) 0.4923(7) 0.120(7) Uani 1 1 d D . .
H23A H 0.8682 1.1369 0.4852 0.180 Uiso 1 1 calc R . .
H23B H 0.8522 1.0201 0.5199 0.180 Uiso 1 1 calc R . .
H23C H 0.7391 1.0938 0.5000 0.180 Uiso 1 1 calc R . .
C24 C 0.5263(8) 0.8421(9) 0.4061(3) 0.044(2) Uani 1 1 d D . .
H24A H 0.5152 0.7644 0.3997 0.053 Uiso 1 1 calc R . .
H24B H 0.5947 0.8712 0.3858 0.053 Uiso 1 1 calc R . .
C25 C 0.4172(8) 0.9161(10) 0.3924(3) 0.052(3) Uani 1 1 d D . .
H25A H 0.3462 0.8769 0.4060 0.062 Uiso 1 1 calc R . .
H25B H 0.4187 0.9875 0.4063 0.062 Uiso 1 1 calc R . .
C26 C 0.4111(11) 0.9425(11) 0.3384(4) 0.065(3) Uani 1 1 d D . .
H26A H 0.4260 0.8717 0.3240 0.078 Uiso 1 1 calc R . .
H26B H 0.3308 0.9728 0.3304 0.078 Uiso 1 1 calc R . .
C27 C 0.4982(13) 1.0263(15) 0.3164(5) 0.101(6) Uani 1 1 d D . .
H27A H 0.4907 1.0406 0.2814 0.151 Uiso 1 1 calc R . .
H27B H 0.5781 0.9961 0.3235 0.151 Uiso 1 1 calc R . .
H27C H 0.4829 1.0971 0.3299 0.151 Uiso 1 1 calc R . .
Bi2 Bi 0.90858(3) 0.42066(3) 0.930032(12) 0.03490(10) Uani 1 1 d . . .
Se7 Se 0.75555(9) 0.29955(10) 0.88159(4) 0.0465(3) Uani 1 1 d . . .
Se8 Se 0.65797(8) 0.47619(10) 0.95163(4) 0.0448(2) Uani 1 1 d . . .
Se9 Se 0.92602(10) 0.21534(11) 0.99465(5) 0.0637(4) Uani 1 1 d . . .
Se10 Se 1.13149(8) 0.39095(9) 0.99044(3) 0.0368(2) Uani 1 1 d . . .
Se11 Se 1.08057(9) 0.36169(10) 0.85590(4) 0.0459(3) Uani 1 1 d . . .
Se12 Se 0.93042(11) 0.59999(12) 0.84560(4) 0.0614(3) Uani 1 1 d . . .
N4 N 1.1306(6) 0.1785(7) 1.0463(3) 0.0406(19) Uani 1 1 d D . .
N6 N 0.5175(7) 0.3674(7) 0.8962(3) 0.046(2) Uani 1 1 d D . .
N5 N 1.0990(8) 0.5330(8) 0.7777(3) 0.059(3) Uani 1 1 d D . .
C28 C 0.6274(8) 0.3780(9) 0.9081(3) 0.039(2) Uani 1 1 d . . .
C29 C 1.0719(8) 0.2522(9) 1.0159(3) 0.036(2) Uani 1 1 d . . .
C30 C 1.0443(9) 0.5023(10) 0.8205(4) 0.050(3) Uani 1 1 d . . .
C31 C 0.4136(8) 0.4318(9) 0.9154(4) 0.054(3) Uani 1 1 d D . .
H31A H 0.4265 0.4439 0.9488 0.064 Uiso 1 1 calc R . .
H31B H 0.3425 0.3877 0.9160 0.064 Uiso 1 1 calc R . .
C32 C 0.3946(9) 0.5447(9) 0.8842(4) 0.059(3) Uani 1 1 d D . .
H32A H 0.4673 0.5869 0.8822 0.070 Uiso 1 1 calc R . .
H32B H 0.3777 0.5323 0.8512 0.070 Uiso 1 1 calc R . .
C33 C 0.2941(17) 0.6132(14) 0.9046(8) 0.127(4) Uiso 1 1 d D . .
H33A H 0.3065 0.6177 0.9389 0.153 Uiso 1 1 calc R . .
H33B H 0.2198 0.5753 0.9029 0.153 Uiso 1 1 calc R . .
C34 C 0.284(3) 0.7311(17) 0.8770(11) 0.202(7) Uiso 1 1 d D . .
H34A H 0.2183 0.7739 0.8911 0.303 Uiso 1 1 calc R . .
H34B H 0.2702 0.7267 0.8432 0.303 Uiso 1 1 calc R . .
H34C H 0.3572 0.7690 0.8790 0.303 Uiso 1 1 calc R . .
C35 C 0.4902(11) 0.2932(10) 0.8603(4) 0.065(4) Uani 1 1 d D . .
H35A H 0.5599 0.2842 0.8383 0.078 Uiso 1 1 calc R . .
H35B H 0.4247 0.3289 0.8409 0.078 Uiso 1 1 calc R . .
C36 C 0.4565(15) 0.1795(11) 0.8851(6) 0.107(7) Uani 1 1 d D . .
H36A H 0.5284 0.1381 0.8979 0.129 Uiso 1 1 calc R . .
H36B H 0.4025 0.1909 0.9131 0.129 Uiso 1 1 calc R . .
C37 C 0.4000(18) 0.1077(15) 0.8558(7) 0.127(4) Uiso 1 1 d D . .
H37A H 0.3778 0.0379 0.8768 0.153 Uiso 1 1 calc R . .
H37B H 0.3265 0.1478 0.8441 0.153 Uiso 1 1 calc R . .
C38 C 0.469(3) 0.076(3) 0.8151(9) 0.202(7) Uiso 1 1 d D . .
H38A H 0.4274 0.0221 0.8002 0.303 Uiso 1 1 calc R . .
H38C H 0.5450 0.0417 0.8258 0.303 Uiso 1 1 calc R . .
H38B H 0.4824 0.1437 0.7916 0.303 Uiso 1 1 calc R . .
C39 C 1.0882(9) 0.0647(9) 1.0649(4) 0.049(3) Uani 1 1 d D . .
H39A H 1.1567 0.0109 1.0710 0.059 Uiso 1 1 calc R . .
H39B H 1.0422 0.0385 1.0401 0.059 Uiso 1 1 calc R . .
C40 C 1.0130(10) 0.0650(10) 1.1105(4) 0.062(3) Uani 1 1 d D A .
H40A H 0.9504 0.1258 1.1056 0.075 Uiso 1 1 calc R . .
H40B H 1.0619 0.0817 1.1365 0.075 Uiso 1 1 calc R . .
C41 C 0.9569(12) -0.0464(12) 1.1263(5) 0.090(5) Uani 1 1 d D . .
H41A H 0.9176 -0.0461 1.1587 0.108 Uiso 0.69(3) 1 calc PR A 3
H41B H 1.0183 -0.1086 1.1284 0.108 Uiso 0.69(3) 1 calc PR A 3
H41C H 1.0173 -0.1095 1.1286 0.108 Uiso 0.31(3) 1 calc PR A 4
H41D H 0.8986 -0.0597 1.1031 0.108 Uiso 0.31(3) 1 calc PR A 4
C42' C 0.8654(16) -0.0658(17) 1.0897(8) 0.099(11) Uani 0.69(3) 1 d PD A 3
H42D H 0.8302 -0.1386 1.1000 0.149 Uiso 0.69(3) 1 calc PR A 3
H42E H 0.9046 -0.0659 1.0577 0.149 Uiso 0.69(3) 1 calc PR A 3
H42F H 0.8037 -0.0051 1.0884 0.149 Uiso 0.69(3) 1 calc PR A 3
C42 C 0.895(3) -0.036(3) 1.1772(9) 0.059(13) Uani 0.31(3) 1 d PD A 4
H42A H 0.8561 -0.1059 1.1894 0.089 Uiso 0.31(3) 1 calc PR A 4
H42B H 0.8365 0.0275 1.1743 0.089 Uiso 0.31(3) 1 calc PR A 4
H42C H 0.9541 -0.0231 1.1996 0.089 Uiso 0.31(3) 1 calc PR A 4
C43 C 1.2457(7) 0.2046(10) 1.0642(4) 0.050(3) Uani 1 1 d D . .
H43A H 1.2526 0.1680 1.0979 0.059 Uiso 1 1 calc R . .
H43B H 1.2484 0.2872 1.0638 0.059 Uiso 1 1 calc R . .
C44 C 1.3485(7) 0.1636(10) 1.0334(4) 0.048(3) Uani 1 1 d D . .
H44A H 1.3466 0.0809 1.0341 0.058 Uiso 1 1 calc R . .
H44B H 1.3417 0.1998 0.9997 0.058 Uiso 1 1 calc R . .
C45 C 1.4640(8) 0.1918(13) 1.0519(5) 0.073(4) Uani 1 1 d D . .
H45A H 1.4686 0.1583 1.0861 0.087 Uiso 1 1 calc R . .
H45B H 1.4664 0.2747 1.0502 0.087 Uiso 1 1 calc R . .
C46 C 1.5698(9) 0.1482(14) 1.0232(6) 0.080(4) Uani 1 1 d D . .
H46A H 1.6423 0.1687 1.0362 0.121 Uiso 1 1 calc R . .
H46B H 1.5664 0.1820 0.9893 0.121 Uiso 1 1 calc R . .
H46C H 1.5690 0.0658 1.0254 0.121 Uiso 1 1 calc R . .
C47 C 1.1955(10) 0.4607(11) 0.7581(4) 0.068(4) Uani 1 1 d D . .
H47A H 1.2338 0.4132 0.7853 0.081 Uiso 1 1 calc R . .
H47B H 1.2553 0.5096 0.7405 0.081 Uiso 1 1 calc R . .
C48 C 1.1533(13) 0.3858(12) 0.7250(5) 0.084(5) Uani 1 1 d D . .
H48A H 1.1174 0.4314 0.6968 0.101 Uiso 1 1 calc R . .
H48B H 1.0941 0.3351 0.7420 0.101 Uiso 1 1 calc R . .
C49 C 1.2661(16) 0.3152(16) 0.7086(8) 0.127(4) Uiso 1 1 d D . .
H49A H 1.3057 0.3562 0.6796 0.153 Uiso 1 1 calc R . .
H49B H 1.3226 0.3010 0.7346 0.153 Uiso 1 1 calc R . .
C50 C 1.224(2) 0.2088(18) 0.6981(11) 0.202(7) Uiso 1 1 d D . .
H50C H 1.2908 0.1607 0.6882 0.303 Uiso 1 1 calc R . .
H50A H 1.1691 0.2242 0.6720 0.303 Uiso 1 1 calc R . .
H50B H 1.1834 0.1701 0.7270 0.303 Uiso 1 1 calc R . .
C51 C 1.0631(13) 0.6388(11) 0.7453(5) 0.079(4) Uani 1 1 d D . .
H51A H 1.0691 0.6236 0.7114 0.095 Uiso 1 1 calc R . .
H51B H 0.9799 0.6602 0.7532 0.095 Uiso 1 1 calc R . .
C52 C 1.1374(16) 0.7352(12) 0.7499(7) 0.113(6) Uani 1 1 d D . .
H52A H 1.2210 0.7154 0.7418 0.135 Uiso 1 1 calc R . .
H52B H 1.1308 0.7527 0.7834 0.135 Uiso 1 1 calc R . .
C53 C 1.0933(18) 0.8386(14) 0.7148(8) 0.127(4) Uiso 1 1 d D . .
H53A H 1.0917 0.8183 0.6819 0.153 Uiso 1 1 calc R . .
H53B H 1.0125 0.8632 0.7251 0.153 Uiso 1 1 calc R . .
C54 C 1.175(3) 0.9324(18) 0.7152(11) 0.202(7) Uiso 1 1 d D . .
H54A H 1.1486 0.9985 0.6930 0.303 Uiso 1 1 calc R . .
H54B H 1.2550 0.9074 0.7049 0.303 Uiso 1 1 calc R . .
H54C H 1.1757 0.9525 0.7478 0.303 Uiso 1 1 calc R . .

loop_
_atom_site_aniso_label
_atom_site_aniso_U_11
_atom_site_aniso_U_22
_atom_site_aniso_U_33
_atom_site_aniso_U_23
_atom_site_aniso_U_13
_atom_site_aniso_U_12
Bi1 0.02738(17) 0.0410(2) 0.02950(18) -0.00517(14) -0.00565(12) -0.00168(13)
Se1 0.0318(5) 0.0494(6) 0.0592(7) -0.0246(5) -0.0069(4) 0.0030(4)
Se2 0.0330(5) 0.0448(6) 0.0644(7) -0.0212(5) 0.0030(5) -0.0031(4)
Se3 0.0359(5) 0.0587(6) 0.0299(5) -0.0116(4) -0.0080(4) 0.0055(4)
Se4 0.0351(5) 0.0640(7) 0.0304(5) -0.0107(4) -0.0045(4) 0.0051(4)
Se5 0.0518(6) 0.0445(6) 0.0397(6) -0.0094(4) -0.0170(4) -0.0071(5)
Se6 0.0323(5) 0.0413(5) 0.0303(5) -0.0070(4) -0.0074(3) -0.0032(4)
C1 0.030(4) 0.035(5) 0.036(5) -0.003(4) -0.006(4) 0.004(4)
C2 0.032(5) 0.041(5) 0.031(5) -0.001(4) -0.006(4) -0.005(4)
C3 0.028(4) 0.038(5) 0.040(5) -0.008(4) -0.004(4) 0.006(4)
N1 0.032(4) 0.045(5) 0.049(5) -0.015(4) -0.009(4) 0.000(3)
N2 0.042(5) 0.039(5) 0.041(5) -0.003(4) -0.002(4) -0.006(4)
N3 0.040(4) 0.047(5) 0.025(4) -0.009(3) -0.003(3) -0.003(4)
C4 0.034(5) 0.065(7) 0.031(5) -0.008(5) -0.009(4) -0.001(5)
C5 0.040(5) 0.053(7) 0.050(6) -0.010(5) -0.009(5) 0.002(5)
C6 0.105(12) 0.072(10) 0.070(10) -0.028(8) -0.025(9) 0.036(8)
C7 0.078(10) 0.080(11) 0.085(11) -0.016(8) -0.001(8) 0.012(8)
C8 0.032(5) 0.056(7) 0.045(6) -0.014(5) -0.008(4) -0.004(4)
C9 0.032(5) 0.051(6) 0.055(7) -0.012(5) -0.005(4) -0.004(4)
C10 0.040(6) 0.064(8) 0.077(9) -0.022(7) -0.006(6) -0.007(5)
C11 0.067(9) 0.068(9) 0.093(11) -0.002(8) -0.011(8) -0.017(7)
C12 0.035(5) 0.054(6) 0.032(5) -0.007(4) -0.007(4) 0.001(4)
C13 0.057(6) 0.053(7) 0.027(5) -0.002(4) -0.011(4) -0.004(5)
C14 0.073(8) 0.061(8) 0.050(7) -0.007(6) -0.017(6) 0.015(6)
C15 0.123(14) 0.049(8) 0.092(12) -0.004(8) -0.016(10) 0.010(8)
C16 0.044(6) 0.053(6) 0.028(5) -0.002(4) -0.009(4) -0.002(5)
C17 0.059(7) 0.060(7) 0.031(5) -0.016(5) -0.010(5) -0.004(5)
C18 0.074(8) 0.056(7) 0.040(6) -0.016(5) -0.015(5) 0.008(6)
C19 0.113(12) 0.069(9) 0.052(8) -0.014(7) -0.028(8) 0.009(8)
C20 0.050(6) 0.033(6) 0.063(7) -0.008(5) -0.003(5) -0.005(4)
C21 0.038(6) 0.073(9) 0.100(11) -0.023(8) 0.000(6) -0.019(6)
C22 0.069(10) 0.123(16) 0.126(17) -0.030(13) -0.007(10) -0.018(10)
C23 0.123(16) 0.15(2) 0.090(14) -0.029(13) -0.029(12) -0.009(14)
C24 0.049(6) 0.049(6) 0.034(5) -0.006(4) 0.006(4) -0.008(5)
C25 0.038(6) 0.069(8) 0.049(7) -0.012(6) -0.001(5) -0.007(5)
C26 0.070(8) 0.080(9) 0.046(7) -0.015(6) -0.013(6) 0.006(7)
C27 0.085(11) 0.134(15) 0.064(10) 0.043(10) 0.013(8) 0.005(10)
Bi2 0.02840(17) 0.0522(2) 0.02394(17) -0.00197(15) -0.00367(12) -0.00672(15)
Se7 0.0366(5) 0.0676(7) 0.0409(6) -0.0237(5) -0.0074(4) -0.0036(5)
Se8 0.0328(5) 0.0649(7) 0.0408(6) -0.0199(5) -0.0042(4) -0.0038(4)
Se9 0.0497(6) 0.0710(8) 0.0667(8) 0.0233(6) -0.0274(6) -0.0279(6)
Se10 0.0309(4) 0.0469(6) 0.0339(5) -0.0075(4) -0.0061(4) -0.0047(4)
Se11 0.0428(5) 0.0599(7) 0.0326(5) -0.0025(5) 0.0032(4) 0.0033(5)
Se12 0.0643(7) 0.0691(8) 0.0420(6) 0.0109(6) 0.0086(5) 0.0151(6)
N4 0.036(4) 0.052(5) 0.034(4) -0.005(4) -0.009(3) -0.001(4)
N6 0.034(4) 0.069(6) 0.037(5) -0.011(4) -0.005(3) -0.015(4)
N5 0.048(5) 0.084(8) 0.041(5) 0.007(5) 0.009(4) -0.006(5)
C28 0.037(5) 0.051(6) 0.029(5) -0.003(4) -0.003(4) -0.008(4)
C29 0.028(4) 0.049(6) 0.028(5) -0.001(4) -0.002(3) -0.001(4)
C30 0.044(6) 0.071(8) 0.034(6) -0.004(5) -0.005(4) -0.012(5)
C31 0.028(5) 0.091(9) 0.042(6) -0.010(6) -0.002(4) -0.004(5)
C32 0.042(6) 0.087(9) 0.048(7) -0.015(6) -0.006(5) 0.004(6)
C35 0.045(6) 0.088(10) 0.072(9) -0.035(7) -0.018(6) -0.013(6)
C36 0.090(12) 0.081(12) 0.162(19) -0.032(12) -0.056(12) -0.019(9)
C39 0.048(6) 0.052(7) 0.047(7) 0.000(5) -0.011(5) -0.004(5)
C40 0.062(8) 0.066(8) 0.051(7) 0.013(6) 0.003(6) -0.002(6)
C41 0.066(9) 0.081(11) 0.107(13) 0.037(9) 0.008(9) -0.013(8)
C42' 0.052(12) 0.077(15) 0.15(3) 0.037(15) 0.031(14) -0.009(10)
C42 0.06(2) 0.07(3) 0.05(2) 0.002(19) -0.008(18) -0.02(2)
C43 0.041(6) 0.068(8) 0.041(6) -0.005(5) -0.016(5) 0.001(5)
C44 0.039(5) 0.053(7) 0.053(7) -0.014(5) 0.000(5) 0.002(5)
C45 0.046(7) 0.091(11) 0.083(10) -0.014(8) -0.016(6) -0.002(7)
C46 0.035(6) 0.097(11) 0.109(13) -0.017(9) 0.000(7) 0.004(7)
C47 0.053(7) 0.096(11) 0.049(7) 0.003(7) 0.013(6) -0.014(7)
C48 0.088(11) 0.105(13) 0.056(9) -0.004(8) 0.011(8) -0.006(9)
C51 0.096(11) 0.096(11) 0.042(7) -0.001(7) 0.006(7) -0.007(9)
C52 0.089(13) 0.118(16) 0.132(18) -0.012(13) -0.001(11) -0.023(11)

loop_
_atom_type_symbol
_atom_type_description
_atom_type_scat_dispersion_real
_atom_type_scat_dispersion_imag
_atom_type_scat_source
C C 0.0033 0.0016 'International Tables Vol C Tables 4.2.6.8 and 6.1.1.4'
H H 0.0000 0.0000 'International Tables Vol C Tables 4.2.6.8 and 6.1.1.4'
N N 0.0061 0.0033 'International Tables Vol C Tables 4.2.6.8 and 6.1.1.4'
Bi Bi -4.1077 10.2566 'International Tables Vol C Tables 4.2.6.8 and 6.1.1.4'
Se Se -0.0929 2.2259 'International Tables Vol C Tables 4.2.6.8 and 6.1.1.4'

loop_
_geom_angle_atom_site_label_1
_geom_angle_atom_site_label_2
_geom_angle_atom_site_label_3
_geom_angle
_geom_angle_site_symmetry_1
_geom_angle_site_symmetry_3
_geom_angle_publ_flag
Se1 Bi1 Se5 95.29(3) . . no
Se1 Bi1 Se6 87.79(3) . . no
Se5 Bi1 Se6 68.02(3) . . no
Se1 Bi1 Se4 80.13(3) . . no
Se5 Bi1 Se4 82.08(3) . . no
Se6 Bi1 Se4 146.55(3) . . no
Se1 Bi1 Se2 67.28(3) . . no
Se5 Bi1 Se2 141.83(3) . . no
Se6 Bi1 Se2 77.27(3) . . no
Se4 Bi1 Se2 124.57(3) . . no
Se1 Bi1 Se3 141.15(3) . . no
Se5 Bi1 Se3 95.77(3) . . no
Se6 Bi1 Se3 130.77(3) . . no
Se4 Bi1 Se3 64.76(3) . . no
Se2 Bi1 Se3 119.40(3) . . no
C1 Se1 Bi1 89.3(3) . . no
C1 Se2 Bi1 83.0(3) . . no
C2 Se3 Bi1 86.0(3) . . no
C2 Se4 Bi1 91.2(3) . . no
C3 Se5 Bi1 87.9(3) . . no
C3 Se6 Bi1 86.0(3) . . no
N1 C1 Se2 121.1(7) . . no
N1 C1 Se1 118.7(7) . . no
Se2 C1 Se1 120.2(5) . . no
N3 C2 Se4 121.2(7) . . no
N3 C2 Se3 120.8(7) . . no
Se4 C2 Se3 118.0(5) . . no
N2 C3 Se6 122.7(7) . . no
N2 C3 Se5 120.1(7) . . no
Se6 C3 Se5 117.1(5) . . no
C1 N1 C8 122.3(8) . . no
C1 N1 C4 122.4(8) . . no
C8 N1 C4 115.0(7) . . no
C3 N2 C24 122.7(8) . . no
C3 N2 C20 123.9(8) . . no
C24 N2 C20 113.4(8) . . no
C2 N3 C12 122.9(8) . . no
C2 N3 C16 121.6(8) . . no
C12 N3 C16 115.3(7) . . no
N1 C4 C5 112.2(8) . . no
N1 C4 H4A 109.2 . . no
C5 C4 H4A 109.2 . . no
N1 C4 H4B 109.2 . . no
C5 C4 H4B 109.2 . . no
H4A C4 H4B 107.9 . . no
C6 C5 C4 112.4(8) . . no
C6 C5 H5A 109.1 . . no
C4 C5 H5A 109.1 . . no
C6 C5 H5B 109.1 . . no
C4 C5 H5B 109.1 . . no
H5A C5 H5B 107.9 . . no
C7 C6 C5 117.0(11) . . no
C7 C6 H6A 108.1 . . no
C5 C6 H6A 108.1 . . no
C7 C6 H6B 108.1 . . no
C5 C6 H6B 108.1 . . no
H6A C6 H6B 107.3 . . no
C6 C7 H7A 109.5 . . no
C6 C7 H7B 109.5 . . no
H7A C7 H7B 109.5 . . no
C6 C7 H7C 109.5 . . no
H7A C7 H7C 109.5 . . no
H7B C7 H7C 109.5 . . no
N1 C8 C9 110.8(7) . . no
N1 C8 H8A 109.5 . . no
C9 C8 H8A 109.5 . . no
N1 C8 H8B 109.5 . . no
C9 C8 H8B 109.5 . . no
H8A C8 H8B 108.1 . . no
C10 C9 C8 110.6(8) . . no
C10 C9 H9A 109.5 . . no
C8 C9 H9A 109.5 . . no
C10 C9 H9B 109.5 . . no
C8 C9 H9B 109.5 . . no
H9A C9 H9B 108.1 . . no
C9 C10 C11 109.9(9) . . no
C9 C10 H10A 109.7 . . no
C11 C10 H10A 109.7 . . no
C9 C10 H10B 109.7 . . no
C11 C10 H10B 109.7 . . no
H10A C10 H10B 108.2 . . no
C10 C11 H11A 109.5 . . no
C10 C11 H11B 109.5 . . no
H11A C11 H11B 109.5 . . no
C10 C11 H11C 109.5 . . no
H11A C11 H11C 109.5 . . no
H11B C11 H11C 109.5 . . no
N3 C12 C13 112.1(7) . . no
N3 C12 H12A 109.2 . . no
C13 C12 H12A 109.2 . . no
N3 C12 H12B 109.2 . . no
C13 C12 H12B 109.2 . . no
H12A C12 H12B 107.9 . . no
C12 C13 C14 110.8(8) . . no
C12 C13 H13A 109.5 . . no
C14 C13 H13A 109.5 . . no
C12 C13 H13B 109.5 . . no
C14 C13 H13B 109.5 . . no
H13A C13 H13B 108.1 . . no
C13 C14 C15 110.0(10) . . no
C13 C14 H14A 109.7 . . no
C15 C14 H14A 109.7 . . no
C13 C14 H14B 109.7 . . no
C15 C14 H14B 109.7 . . no
H14A C14 H14B 108.2 . . no
C14 C15 H15A 109.5 . . no
C14 C15 H15B 109.5 . . no
H15A C15 H15B 109.5 . . no
C14 C15 H15C 109.5 . . no
H15A C15 H15C 109.5 . . no
H15B C15 H15C 109.5 . . no
N3 C16 C17 110.6(7) . . no
N3 C16 H16A 109.5 . . no
C17 C16 H16A 109.5 . . no
N3 C16 H16B 109.5 . . no
C17 C16 H16B 109.5 . . no
H16A C16 H16B 108.1 . . no
C18 C17 C16 112.6(9) . . no
C18 C17 H17A 109.1 . . no
C16 C17 H17A 109.1 . . no
C18 C17 H17B 109.1 . . no
C16 C17 H17B 109.1 . . no
H17A C17 H17B 107.8 . . no
C17 C18 C19 111.1(10) . . no
C17 C18 H18A 109.4 . . no
C19 C18 H18A 109.4 . . no
C17 C18 H18B 109.4 . . no
C19 C18 H18B 109.4 . . no
H18A C18 H18B 108.0 . . no
C18 C19 H19A 109.5 . . no
C18 C19 H19B 109.5 . . no
H19A C19 H19B 109.5 . . no
C18 C19 H19C 109.5 . . no
H19A C19 H19C 109.5 . . no
H19B C19 H19C 109.5 . . no
N2 C20 C21 112.5(8) . . no
N2 C20 H20A 109.1 . . no
C21 C20 H20A 109.1 . . no
N2 C20 H20B 109.1 . . no
C21 C20 H20B 109.1 . . no
H20A C20 H20B 107.8 . . no
C20 C21 C22 111.9(10) . . no
C20 C21 H21A 109.2 . . no
C22 C21 H21A 109.2 . . no
C20 C21 H21B 109.2 . . no
C22 C21 H21B 109.2 . . no
H21A C21 H21B 107.9 . . no
C23 C22 C21 112.9(13) . . no
C23 C22 H22A 109.0 . . no
C21 C22 H22A 109.0 . . no
C23 C22 H22B 109.0 . . no
C21 C22 H22B 109.0 . . no
H22A C22 H22B 107.8 . . no
C22 C23 H23A 109.5 . . no
C22 C23 H23B 109.5 . . no
H23A C23 H23B 109.5 . . no
C22 C23 H23C 109.5 . . no
H23A C23 H23C 109.5 . . no
H23B C23 H23C 109.5 . . no
N2 C24 C25 112.0(8) . . no
N2 C24 H24A 109.2 . . no
C25 C24 H24A 109.2 . . no
N2 C24 H24B 109.2 . . no
C25 C24 H24B 109.2 . . no
H24A C24 H24B 107.9 . . no
C26 C25 C24 111.0(9) . . no
C26 C25 H25A 109.4 . . no
C24 C25 H25A 109.4 . . no
C26 C25 H25B 109.4 . . no
C24 C25 H25B 109.4 . . no
H25A C25 H25B 108.0 . . no
C27 C26 C25 112.6(10) . . no
C27 C26 H26A 109.1 . . no
C25 C26 H26A 109.1 . . no
C27 C26 H26B 109.1 . . no
C25 C26 H26B 109.1 . . no
H26A C26 H26B 107.8 . . no
C26 C27 H27A 109.5 . . no
C26 C27 H27B 109.5 . . no
H27A C27 H27B 109.5 . . no
C26 C27 H27C 109.5 . . no
H27A C27 H27C 109.5 . . no
H27B C27 H27C 109.5 . . no
Se9 Bi2 Se7 83.66(4) . . no
Se9 Bi2 Se11 98.42(4) . . no
Se7 Bi2 Se11 83.35(3) . . no
Se9 Bi2 Se8 96.95(4) . . no
Se7 Bi2 Se8 67.03(3) . . no
Se11 Bi2 Se8 144.71(3) . . no
Se9 Bi2 Se12 164.76(4) . . no
Se7 Bi2 Se12 91.89(4) . . no
Se11 Bi2 Se12 66.52(3) . . no
Se8 Bi2 Se12 94.69(3) . . no
Se9 Bi2 Se10 65.40(3) . . no
Se7 Bi2 Se10 142.65(3) . . no
Se11 Bi2 Se10 81.20(3) . . no
Se8 Bi2 Se10 134.07(3) . . no
Se12 Bi2 Se10 112.35(3) . . no
C28 Se7 Bi2 88.9(3) . . no
C28 Se8 Bi2 86.1(3) . . no
C29 Se9 Bi2 91.9(3) . . no
C29 Se10 Bi2 84.5(3) . . no
C30 Se11 Bi2 88.1(4) . . no
C30 Se12 Bi2 86.1(3) . . no
C29 N4 C39 122.8(8) . . no
C29 N4 C43 121.5(8) . . no
C39 N4 C43 115.7(8) . . no
C28 N6 C35 121.8(9) . . no
C28 N6 C31 123.4(8) . . no
C35 N6 C31 114.8(8) . . no
C30 N5 C47 121.7(10) . . no
C30 N5 C51 122.3(10) . . no
C47 N5 C51 115.9(10) . . no
N6 C28 Se7 122.0(7) . . no
N6 C28 Se8 120.2(8) . . no
Se7 C28 Se8 117.8(5) . . no
N4 C29 Se10 121.9(7) . . no
N4 C29 Se9 119.9(7) . . no
Se10 C29 Se9 118.2(5) . . no
N5 C30 Se11 120.4(9) . . no
N5 C30 Se12 120.3(9) . . no
Se11 C30 Se12 119.3(6) . . no
N6 C31 C32 110.3(8) . . no
N6 C31 H31A 109.6 . . no
C32 C31 H31A 109.6 . . no
N6 C31 H31B 109.6 . . no
C32 C31 H31B 109.6 . . no
H31A C31 H31B 108.1 . . no
C33 C32 C31 111.0(10) . . no
C33 C32 H32A 109.4 . . no
C31 C32 H32A 109.4 . . no
C33 C32 H32B 109.4 . . no
C31 C32 H32B 109.4 . . no
H32A C32 H32B 108.0 . . no
C32 C33 C34 111.1(15) . . no
C32 C33 H33A 109.4 . . no
C34 C33 H33A 109.4 . . no
C32 C33 H33B 109.4 . . no
C34 C33 H33B 109.4 . . no
H33A C33 H33B 108.0 . . no
C33 C34 H34A 109.5 . . no
C33 C34 H34B 109.5 . . no
H34A C34 H34B 109.5 . . no
C33 C34 H34C 109.5 . . no
H34A C34 H34C 109.5 . . no
H34B C34 H34C 109.5 . . no
N6 C35 C36 110.7(10) . . no
N6 C35 H35A 109.5 . . no
C36 C35 H35A 109.5 . . no
N6 C35 H35B 109.5 . . no
C36 C35 H35B 109.5 . . no
H35A C35 H35B 108.1 . . no
C37 C36 C35 116.5(13) . . no
C37 C36 H36A 108.2 . . no
C35 C36 H36A 108.2 . . no
C37 C36 H36B 108.2 . . no
C35 C36 H36B 108.2 . . no
H36A C36 H36B 107.3 . . no
C38 C37 C36 115.9(15) . . no
C38 C37 H37A 108.3 . . no
C36 C37 H37A 108.3 . . no
C38 C37 H37B 108.3 . . no
C36 C37 H37B 108.3 . . no
H37A C37 H37B 107.4 . . no
C37 C38 H38A 109.5 . . no
C37 C38 H38C 109.5 . . no
H38A C38 H38C 109.5 . . no
C37 C38 H38B 109.5 . . no
H38A C38 H38B 109.5 . . no
H38C C38 H38B 109.5 . . no
N4 C39 C40 112.0(9) . . no
N4 C39 H39A 109.2 . . no
C40 C39 H39A 109.2 . . no
N4 C39 H39B 109.2 . . no
C40 C39 H39B 109.2 . . no
H39A C39 H39B 107.9 . . no
C39 C40 C41 112.5(10) . . no
C39 C40 H40A 109.1 . . no
C41 C40 H40A 109.1 . . no
C39 C40 H40B 109.1 . . no
C41 C40 H40B 109.1 . . no
H40A C40 H40B 107.8 . . no
C40 C41 C42' 110.0(11) . . no
C40 C41 C42 105.5(13) . . no
C42' C41 C42 110.7(18) . . no
C40 C41 H41A 109.7 . . no
C42' C41 H41A 109.7 . . no
C42 C41 H41A 4.3 . . no
C40 C41 H41B 109.7 . . no
C42' C41 H41B 109.7 . . no
C42 C41 H41B 111.2 . . no
H41A C41 H41B 108.2 . . no
C40 C41 H41C 110.6 . . no
C42' C41 H41C 109.3 . . no
C42 C41 H41C 110.6 . . no
H41A C41 H41C 107.6 . . no
H41B C41 H41C 1.0 . . no
C40 C41 H41D 110.6 . . no
C42' C41 H41D 0.7 . . no
C42 C41 H41D 110.6 . . no
H41A C41 H41D 109.5 . . no
H41B C41 H41D 109.2 . . no
H41C C41 H41D 108.8 . . no
C41 C42' H42D 109.5 . . no
C41 C42' H42E 109.5 . . no
H42D C42' H42E 109.5 . . no
C41 C42' H42F 109.5 . . no
H42D C42' H42F 109.5 . . no
H42E C42' H42F 109.5 . . no
C41 C42 H42A 109.5 . . no
C41 C42 H42B 109.5 . . no
H42A C42 H42B 109.5 . . no
C41 C42 H42C 109.5 . . no
H42A C42 H42C 109.5 . . no
H42B C42 H42C 109.5 . . no
N4 C43 C44 111.5(8) . . no
N4 C43 H43A 109.3 . . no
C44 C43 H43A 109.3 . . no
N4 C43 H43B 109.3 . . no
C44 C43 H43B 109.3 . . no
H43A C43 H43B 108.0 . . no
C45 C44 C43 110.6(9) . . no
C45 C44 H44A 109.5 . . no
C43 C44 H44A 109.5 . . no
C45 C44 H44B 109.5 . . no
C43 C44 H44B 109.5 . . no
H44A C44 H44B 108.1 . . no
C44 C45 C46 112.4(10) . . no
C44 C45 H45A 109.1 . . no
C46 C45 H45A 109.1 . . no
C44 C45 H45B 109.1 . . no
C46 C45 H45B 109.1 . . no
H45A C45 H45B 107.9 . . no
C45 C46 H46A 109.5 . . no
C45 C46 H46B 109.5 . . no
H46A C46 H46B 109.5 . . no
C45 C46 H46C 109.5 . . no
H46A C46 H46C 109.5 . . no
H46B C46 H46C 109.5 . . no
N5 C47 C48 112.9(10) . . no
N5 C47 H47A 109.0 . . no
C48 C47 H47A 109.0 . . no
N5 C47 H47B 109.0 . . no
C48 C47 H47B 109.0 . . no
H47A C47 H47B 107.8 . . no
C47 C48 C49 105.7(11) . . no
C47 C48 H48A 110.6 . . no
C49 C48 H48A 110.6 . . no
C47 C48 H48B 110.6 . . no
C49 C48 H48B 110.6 . . no
H48A C48 H48B 108.7 . . no
C50 C49 C48 105.9(14) . . no
C50 C49 H49A 110.6 . . no
C48 C49 H49A 110.6 . . no
C50 C49 H49B 110.6 . . no
C48 C49 H49B 110.6 . . no
H49A C49 H49B 108.7 . . no
C49 C50 H50C 109.5 . . no
C49 C50 H50A 109.5 . . no
H50C C50 H50A 109.5 . . no
C49 C50 H50B 109.5 . . no
H50C C50 H50B 109.5 . . no
H50A C50 H50B 109.5 . . no
C52 C51 N5 112.6(11) . . no
C52 C51 H51A 109.1 . . no
N5 C51 H51A 109.1 . . no
C52 C51 H51B 109.1 . . no
N5 C51 H51B 109.1 . . no
H51A C51 H51B 107.8 . . no
C51 C52 C53 108.0(12) . . no
C51 C52 H52A 110.1 . . no
C53 C52 H52A 110.1 . . no
C51 C52 H52B 110.1 . . no
C53 C52 H52B 110.1 . . no
H52A C52 H52B 108.4 . . no
C54 C53 C52 108.5(14) . . no
C54 C53 H53A 110.0 . . no
C52 C53 H53A 110.0 . . no
C54 C53 H53B 110.0 . . no
C52 C53 H53B 110.0 . . no
H53A C53 H53B 108.4 . . no
C53 C54 H54A 109.5 . . no
C53 C54 H54B 109.5 . . no
H54A C54 H54B 109.5 . . no
C53 C54 H54C 109.5 . . no
H54A C54 H54C 109.5 . . no
H54B C54 H54C 109.5 . . no

loop_
_geom_bond_atom_site_label_1
_geom_bond_atom_site_label_2
_geom_bond_distance
_geom_bond_site_symmetry_2
_geom_bond_publ_flag
Bi1 Se1 2.8058(10) . no
Bi1 Se5 2.8220(11) . no
Bi1 Se6 2.9089(10) . no
Bi1 Se4 2.9202(10) . no
Bi1 Se2 3.0324(11) . no
Bi1 Se3 3.0836(10) . no
Se1 C1 1.881(10) . no
Se2 C1 1.856(9) . no
Se3 C2 1.884(10) . no
Se4 C2 1.870(9) . no
Se5 C3 1.897(10) . no
Se6 C3 1.861(10) . no
C1 N1 1.338(11) . no
C2 N3 1.330(11) . no
C3 N2 1.318(12) . no
N1 C8 1.491(10) . no
N1 C4 1.493(10) . no
N2 C24 1.490(10) . no
N2 C20 1.493(10) . no
N3 C12 1.487(10) . no
N3 C16 1.490(10) . no
C4 C5 1.503(11) . no
C4 H4A 0.9900 . no
C4 H4B 0.9900 . no
C5 C6 1.489(12) . no
C5 H5A 0.9900 . no
C5 H5B 0.9900 . no
C6 C7 1.448(14) . no
C6 H6A 0.9900 . no
C6 H6B 0.9900 . no
C7 H7A 0.9800 . no
C7 H7B 0.9800 . no
C7 H7C 0.9800 . no
C8 C9 1.516(11) . no
C8 H8A 0.9900 . no
C8 H8B 0.9900 . no
C9 C10 1.509(12) . no
C9 H9A 0.9900 . no
C9 H9B 0.9900 . no
C10 C11 1.534(13) . no
C10 H10A 0.9900 . no
C10 H10B 0.9900 . no
C11 H11A 0.9800 . no
C11 H11B 0.9800 . no
C11 H11C 0.9800 . no
C12 C13 1.520(11) . no
C12 H12A 0.9900 . no
C12 H12B 0.9900 . no
C13 C14 1.521(12) . no
C13 H13A 0.9900 . no
C13 H13B 0.9900 . no
C14 C15 1.523(13) . no
C14 H14A 0.9900 . no
C14 H14B 0.9900 . no
C15 H15A 0.9800 . no
C15 H15B 0.9800 . no
C15 H15C 0.9800 . no
C16 C17 1.512(11) . no
C16 H16A 0.9900 . no
C16 H16B 0.9900 . no
C17 C18 1.495(11) . no
C17 H17A 0.9900 . no
C17 H17B 0.9900 . no
C18 C19 1.510(13) . no
C18 H18A 0.9900 . no
C18 H18B 0.9900 . no
C19 H19A 0.9800 . no
C19 H19B 0.9800 . no
C19 H19C 0.9800 . no
C20 C21 1.509(12) . no
C20 H20A 0.9900 . no
C20 H20B 0.9900 . no
C21 C22 1.529(14) . no
C21 H21A 0.9900 . no
C21 H21B 0.9900 . no
C22 C23 1.455(15) . no
C22 H22A 0.9900 . no
C22 H22B 0.9900 . no
C23 H23A 0.9800 . no
C23 H23B 0.9800 . no
C23 H23C 0.9800 . no
C24 C25 1.518(12) . no
C24 H24A 0.9900 . no
C24 H24B 0.9900 . no
C25 C26 1.510(12) . no
C25 H25A 0.9900 . no
C25 H25B 0.9900 . no
C26 C27 1.499(14) . no
C26 H26A 0.9900 . no
C26 H26B 0.9900 . no
C27 H27A 0.9800 . no
C27 H27B 0.9800 . no
C27 H27C 0.9800 . no
Bi2 Se9 2.8440(12) . no
Bi2 Se7 2.8487(10) . no
Bi2 Se11 2.9093(11) . no
Bi2 Se8 2.9436(10) . no
Bi2 Se12 2.9723(12) . no
Bi2 Se10 3.1084(9) . no
Se7 C28 1.867(10) . no
Se8 C28 1.870(10) . no
Se9 C29 1.894(9) . no
Se10 C29 1.863(10) . no
Se11 C30 1.867(12) . no
Se12 C30 1.871(12) . no
N4 C29 1.318(12) . no
N4 C39 1.485(11) . no
N4 C43 1.495(10) . no
N6 C28 1.333(12) . no
N6 C35 1.490(11) . no
N6 C31 1.492(11) . no
N5 C30 1.335(13) . no
N5 C47 1.489(12) . no
N5 C51 1.501(12) . no
C31 C32 1.514(12) . no
C31 H31A 0.9900 . no
C31 H31B 0.9900 . no
C32 C33 1.503(15) . no
C32 H32A 0.9900 . no
C32 H32B 0.9900 . no
C33 C34 1.511(16) . no
C33 H33A 0.9900 . no
C33 H33B 0.9900 . no
C34 H34A 0.9800 . no
C34 H34B 0.9800 . no
C34 H34C 0.9800 . no
C35 C36 1.498(14) . no
C35 H35A 0.9900 . no
C35 H35B 0.9900 . no
C36 C37 1.469(15) . no
C36 H36A 0.9900 . no
C36 H36B 0.9900 . no
C37 C38 1.432(17) . no
C37 H37A 0.9900 . no
C37 H37B 0.9900 . no
C38 H38A 0.9800 . no
C38 H38C 0.9800 . no
C38 H38B 0.9800 . no
C39 C40 1.501(12) . no
C39 H39A 0.9900 . no
C39 H39B 0.9900 . no
C40 C41 1.510(13) . no
C40 H40A 0.9900 . no
C40 H40B 0.9900 . no
C41 C42' 1.553(16) . no
C41 C42 1.575(18) . no
C41 H41A 0.9900 . no
C41 H41B 0.9900 . no
C41 H41C 0.9900 . no
C41 H41D 0.9900 . no
C42' H42D 0.9800 . no
C42' H42E 0.9800 . no
C42' H42F 0.9800 . no
C42 H42A 0.9800 . no
C42 H42B 0.9800 . no
C42 H42C 0.9800 . no
C43 C44 1.514(12) . no
C43 H43A 0.9900 . no
C43 H43B 0.9900 . no
C44 C45 1.514(12) . no
C44 H44A 0.9900 . no
C44 H44B 0.9900 . no
C45 C46 1.521(13) . no
C45 H45A 0.9900 . no
C45 H45B 0.9900 . no
C46 H46A 0.9800 . no
C46 H46B 0.9800 . no
C46 H46C 0.9800 . no
C47 C48 1.494(14) . no
C47 H47A 0.9900 . no
C47 H47B 0.9900 . no
C48 C49 1.581(15) . no
C48 H48A 0.9900 . no
C48 H48B 0.9900 . no
C49 C50 1.462(17) . no
C49 H49A 0.9900 . no
C49 H49B 0.9900 . no
C50 H50C 0.9800 . no
C50 H50A 0.9800 . no
C50 H50B 0.9800 . no
C51 C52 1.495(15) . no
C51 H51A 0.9900 . no
C51 H51B 0.9900 . no
C52 C53 1.546(15) . no
C52 H52A 0.9900 . no
C52 H52B 0.9900 . no
C53 C54 1.505(17) . no
C53 H53A 0.9900 . no
C53 H53B 0.9900 . no
C54 H54A 0.9800 . no
C54 H54B 0.9800 . no
C54 H54C 0.9800 . no

loop_
_geom_torsion_atom_site_label_1
_geom_torsion_atom_site_label_2
_geom_torsion_atom_site_label_3
_geom_torsion_atom_site_label_4
_geom_torsion
_geom_torsion_site_symmetry_1
_geom_torsion_site_symmetry_2
_geom_torsion_site_symmetry_3
_geom_torsion_site_symmetry_4
_geom_torsion_publ_flag
Se5 Bi1 Se1 C1 147.5(3) . . . . no
Se6 Bi1 Se1 C1 79.9(3) . . . . no
Se4 Bi1 Se1 C1 -131.5(3) . . . . no
Se2 Bi1 Se1 C1 2.7(3) . . . . no
Se3 Bi1 Se1 C1 -106.4(3) . . . . no
Se1 Bi1 Se2 C1 -2.8(3) . . . . no
Se5 Bi1 Se2 C1 -71.0(3) . . . . no
Se6 Bi1 Se2 C1 -95.8(3) . . . . no
Se4 Bi1 Se2 C1 56.3(3) . . . . no
Se3 Bi1 Se2 C1 134.4(3) . . . . no
Se1 Bi1 Se3 C2 -28.3(3) . . . . no
Se5 Bi1 Se3 C2 77.5(3) . . . . no
Se6 Bi1 Se3 C2 143.4(3) . . . . no
Se4 Bi1 Se3 C2 -0.9(3) . . . . no
Se2 Bi1 Se3 C2 -117.9(3) . . . . no
Se1 Bi1 Se4 C2 163.8(3) . . . . no
Se5 Bi1 Se4 C2 -99.4(3) . . . . no
Se6 Bi1 Se4 C2 -125.7(3) . . . . no
Se2 Bi1 Se4 C2 110.4(3) . . . . no
Se3 Bi1 Se4 C2 0.9(3) . . . . no
Se1 Bi1 Se5 C3 -91.4(3) . . . . no
Se6 Bi1 Se5 C3 -6.0(3) . . . . no
Se4 Bi1 Se5 C3 -170.7(3) . . . . no
Se2 Bi1 Se5 C3 -32.1(3) . . . . no
Se3 Bi1 Se5 C3 125.9(3) . . . . no
Se1 Bi1 Se6 C3 102.7(3) . . . . no
Se5 Bi1 Se6 C3 6.1(3) . . . . no
Se4 Bi1 Se6 C3 34.4(3) . . . . no
Se2 Bi1 Se6 C3 169.9(3) . . . . no
Se3 Bi1 Se6 C3 -72.1(3) . . . . no
Bi1 Se2 C1 N1 -174.5(8) . . . . no
Bi1 Se2 C1 Se1 4.5(5) . . . . no
Bi1 Se1 C1 N1 174.2(7) . . . . no
Bi1 Se1 C1 Se2 -4.8(5) . . . . no
Bi1 Se4 C2 N3 -179.5(7) . . . . no
Bi1 Se4 C2 Se3 -1.5(5) . . . . no
Bi1 Se3 C2 N3 179.4(8) . . . . no
Bi1 Se3 C2 Se4 1.4(4) . . . . no
Bi1 Se6 C3 N2 173.0(8) . . . . no
Bi1 Se6 C3 Se5 -9.5(4) . . . . no
Bi1 Se5 C3 N2 -172.7(7) . . . . no
Bi1 Se5 C3 Se6 9.8(4) . . . . no
Se2 C1 N1 C8 -1.4(12) . . . . no
Se1 C1 N1 C8 179.6(7) . . . . no
Se2 C1 N1 C4 172.7(7) . . . . no
Se1 C1 N1 C4 -6.3(12) . . . . no
Se6 C3 N2 C24 -1.4(12) . . . . no
Se5 C3 N2 C24 -178.8(7) . . . . no
Se6 C3 N2 C20 177.9(7) . . . . no
Se5 C3 N2 C20 0.5(12) . . . . no
Se4 C2 N3 C12 -178.6(6) . . . . no
Se3 C2 N3 C12 3.5(12) . . . . no
Se4 C2 N3 C16 -2.3(12) . . . . no
Se3 C2 N3 C16 179.8(6) . . . . no
C1 N1 C4 C5 95.0(11) . . . . no
C8 N1 C4 C5 -90.5(10) . . . . no
N1 C4 C5 C6 -156.9(10) . . . . no
C4 C5 C6 C7 -48.5(16) . . . . no
C1 N1 C8 C9 87.5(11) . . . . no
C4 N1 C8 C9 -87.0(10) . . . . no
N1 C8 C9 C10 -176.2(8) . . . . no
C8 C9 C10 C11 -178.0(10) . . . . no
C2 N3 C12 C13 -85.7(11) . . . . no
C16 N3 C12 C13 97.7(9) . . . . no
N3 C12 C13 C14 -179.3(8) . . . . no
C12 C13 C14 C15 -180.0(10) . . . . no
C2 N3 C16 C17 -86.2(11) . . . . no
C12 N3 C16 C17 90.4(9) . . . . no
N3 C16 C17 C18 -179.7(8) . . . . no
C16 C17 C18 C19 176.3(10) . . . . no
C3 N2 C20 C21 96.6(12) . . . . no
C24 N2 C20 C21 -84.0(11) . . . . no
N2 C20 C21 C22 160.0(11) . . . . no
C20 C21 C22 C23 63.9(19) . . . . no
C3 N2 C24 C25 91.6(11) . . . . no
C20 N2 C24 C25 -87.7(10) . . . . no
N2 C24 C25 C26 165.2(9) . . . . no
C24 C25 C26 C27 -73.6(14) . . . . no
Se9 Bi2 Se7 C28 102.9(3) . . . . no
Se11 Bi2 Se7 C28 -157.8(3) . . . . no
Se8 Bi2 Se7 C28 2.6(3) . . . . no
Se12 Bi2 Se7 C28 -91.7(3) . . . . no
Se10 Bi2 Se7 C28 136.2(3) . . . . no
Se9 Bi2 Se8 C28 -82.6(3) . . . . no
Se7 Bi2 Se8 C28 -2.6(3) . . . . no
Se11 Bi2 Se8 C28 32.7(3) . . . . no
Se12 Bi2 Se8 C28 87.5(3) . . . . no
Se10 Bi2 Se8 C28 -144.9(3) . . . . no
Se7 Bi2 Se9 C29 157.5(3) . . . . no
Se11 Bi2 Se9 C29 75.2(3) . . . . no
Se8 Bi2 Se9 C29 -136.7(3) . . . . no
Se12 Bi2 Se9 C29 83.8(3) . . . . no
Se10 Bi2 Se9 C29 -1.1(3) . . . . no
Se9 Bi2 Se10 C29 1.1(3) . . . . no
Se7 Bi2 Se10 C29 -35.8(3) . . . . no
Se11 Bi2 Se10 C29 -102.4(3) . . . . no
Se8 Bi2 Se10 C29 76.1(3) . . . . no
Se12 Bi2 Se10 C29 -162.5(3) . . . . no
Se9 Bi2 Se11 C30 177.7(3) . . . . no
Se7 Bi2 Se11 C30 95.2(3) . . . . no
Se8 Bi2 Se11 C30 62.8(3) . . . . no
Se12 Bi2 Se11 C30 0.2(3) . . . . no
Se10 Bi2 Se11 C30 -118.9(3) . . . . no
Se9 Bi2 Se12 C30 -9.5(4) . . . . no
Se7 Bi2 Se12 C30 -82.1(3) . . . . no
Se11 Bi2 Se12 C30 -0.2(3) . . . . no
Se8 Bi2 Se12 C30 -149.2(3) . . . . no
Se10 Bi2 Se12 C30 68.8(3) . . . . no
C35 N6 C28 Se7 -0.8(13) . . . . no
C31 N6 C28 Se7 -177.8(7) . . . . no
C35 N6 C28 Se8 177.8(8) . . . . no
C31 N6 C28 Se8 0.8(13) . . . . no
Bi2 Se7 C28 N6 174.4(8) . . . . no
Bi2 Se7 C28 Se8 -4.2(5) . . . . no
Bi2 Se8 C28 N6 -174.6(8) . . . . no
Bi2 Se8 C28 Se7 4.1(5) . . . . no
C39 N4 C29 Se10 -176.3(7) . . . . no
C43 N4 C29 Se10 3.3(13) . . . . no
C39 N4 C29 Se9 0.7(13) . . . . no
C43 N4 C29 Se9 -179.7(7) . . . . no
Bi2 Se10 C29 N4 175.4(8) . . . . no
Bi2 Se10 C29 Se9 -1.7(5) . . . . no
Bi2 Se9 C29 N4 -175.3(8) . . . . no
Bi2 Se9 C29 Se10 1.8(5) . . . . no
C47 N5 C30 Se11 -4.0(15) . . . . no
C51 N5 C30 Se11 172.6(9) . . . . no
C47 N5 C30 Se12 175.9(8) . . . . no
C51 N5 C30 Se12 -7.5(15) . . . . no
Bi2 Se11 C30 N5 179.6(9) . . . . no
Bi2 Se11 C30 Se12 -0.3(5) . . . . no
Bi2 Se12 C30 N5 -179.6(9) . . . . no
Bi2 Se12 C30 Se11 0.3(5) . . . . no
C28 N6 C31 C32 87.3(12) . . . . no
C35 N6 C31 C32 -89.9(11) . . . . no
N6 C31 C32 C33 -177.0(12) . . . . no
C31 C32 C33 C34 173.3(19) . . . . no
C28 N6 C35 C36 95.8(13) . . . . no
C31 N6 C35 C36 -86.9(13) . . . . no
N6 C35 C36 C37 165.6(14) . . . . no
C35 C36 C37 C38 62(3) . . . . no
C29 N4 C39 C40 -90.2(12) . . . . no
C43 N4 C39 C40 90.2(11) . . . . no
N4 C39 C40 C41 172.8(9) . . . . no
C39 C40 C41 C42' -67.2(16) . . . . no
C39 C40 C41 C42 173.3(18) . . . . no
C29 N4 C43 C44 -93.3(12) . . . . no
C39 N4 C43 C44 86.3(11) . . . . no
N4 C43 C44 C45 179.5(10) . . . . no
C43 C44 C45 C46 177.9(12) . . . . no
C30 N5 C47 C48 95.1(14) . . . . no
C51 N5 C47 C48 -81.7(14) . . . . no
N5 C47 C48 C49 -179.3(12) . . . . no
C47 C48 C49 C50 152.0(19) . . . . no
C30 N5 C51 C52 97.5(16) . . . . no
C47 N5 C51 C52 -85.7(16) . . . . no
N5 C51 C52 C53 179.6(15) . . . . no
C51 C52 C53 C54 -174(2) . . . . no
